data_7039448
loop_
_publ_author_name
'Zhao, Minggang'
'Wang, Lixia'
'Zhang, Xiang'
'Zheng, Wenjun'

_publ_section_title
;
 Paddlewheel 1,2,4-diazaphospholide distibines with the shortest
 antimony-antimony single bonds.
;
_journal_issue 26
_journal_name_full 'Dalton transactions (Cambridge, England : 2003)'
_journal_page_first 10505
_journal_page_last 10509
_journal_paper_doi 10.1039/c6dt02039a
_journal_volume 45
_journal_year 2016
_chemical_formula_sum 'C30 H54 N6 P3 Sb'
_chemical_formula_weight 713.45
_chemical_name_systematic
; 
 ? 
;
_space_group_IT_number 2
_symmetry_cell_setting triclinic
_symmetry_space_group_name_Hall '-P 1'
_symmetry_space_group_name_H-M 'P -1'
_atom_sites_solution_hydrogens geom
_atom_sites_solution_primary direct
_atom_sites_solution_secondary difmap
_audit_creation_method SHELXL-97
_audit_update_record
;
2016-05-21 deposited with the CCDC.
2016-06-03 downloaded from the CCDC.
;
_cell_angle_alpha 81.355(3)
_cell_angle_beta 76.325(3)
_cell_angle_gamma 79.091(4)
_cell_formula_units_Z 2
_cell_length_a 10.0959(5)
_cell_length_b 11.0582(4)
_cell_length_c 17.7867(6)
_cell_measurement_reflns_used 5455
_cell_measurement_temperature 293(2)
_cell_measurement_theta_max 29.0299
_cell_measurement_theta_min 2.6214
_cell_volume 1882.96(14)
_computing_cell_refinement 'Bruker FRAMBO'
_computing_data_collection 'Bruker FRAMBO'
_computing_data_reduction 'Bruker SAINT'
_computing_molecular_graphics 'Bruker SHELXTL'
_computing_publication_material 'Bruker SHELXTL'
_computing_structure_refinement 'SHELXL-97 (Sheldrick, 1997)'
_computing_structure_solution 'SHELXS-97 (Sheldrick, 1990)'
_diffrn_ambient_temperature 293(2)
_diffrn_measured_fraction_theta_full 0.998
_diffrn_measured_fraction_theta_max 0.998
_diffrn_measurement_device_type 'multiwire proportional'
_diffrn_measurement_method 'phi and omega scans'
_diffrn_radiation_monochromator graphite
_diffrn_radiation_source 'fine-focus sealed tube'
_diffrn_radiation_type MoK\a
_diffrn_radiation_wavelength 0.71073
_diffrn_reflns_av_R_equivalents 0.0400
_diffrn_reflns_av_unetI/netI 0.0656
_diffrn_reflns_limit_h_max 11
_diffrn_reflns_limit_h_min -12
_diffrn_reflns_limit_k_max 13
_diffrn_reflns_limit_k_min -13
_diffrn_reflns_limit_l_max 20
_diffrn_reflns_limit_l_min -21
_diffrn_reflns_number 13437
_diffrn_reflns_theta_full 25.50
_diffrn_reflns_theta_max 25.50
_diffrn_reflns_theta_min 2.63
_diffrn_standards_interval_count -0.3
_diffrn_standards_interval_time 25
_diffrn_standards_number 15408
_exptl_absorpt_coefficient_mu 0.887
_exptl_absorpt_correction_T_max 1.00000
_exptl_absorpt_correction_T_min 0.88318
_exptl_absorpt_correction_type multi-scan
_exptl_absorpt_process_details sadabs
_exptl_crystal_colour colourless
_exptl_crystal_density_diffrn 1.258
_exptl_crystal_density_method 'not measured'
_exptl_crystal_description block
_exptl_crystal_F_000 744
_exptl_crystal_size_max 0.31
_exptl_crystal_size_mid 0.26
_exptl_crystal_size_min 0.12
_refine_diff_density_max 0.849
_refine_diff_density_min -0.726
_refine_diff_density_rms 0.073
_refine_ls_extinction_method none
_refine_ls_goodness_of_fit_ref 1.052
_refine_ls_hydrogen_treatment constr
_refine_ls_matrix_type full
_refine_ls_number_parameters 410
_refine_ls_number_reflns 7003
_refine_ls_number_restraints 0
_refine_ls_restrained_S_all 1.052
_refine_ls_R_factor_all 0.0544
_refine_ls_R_factor_gt 0.0395
_refine_ls_shift/su_max 0.002
_refine_ls_shift/su_mean 0.000
_refine_ls_structure_factor_coef Fsqd
_refine_ls_weighting_details 'calc w=1/[\s^2^(Fo^2^)+(0.0258P)^2^+0.0000P] where P=(Fo^2^+2Fc^2^)/3'
_refine_ls_weighting_scheme calc
_refine_ls_wR_factor_gt 0.0712
_refine_ls_wR_factor_ref 0.0782
_reflns_number_gt 5783
_reflns_number_total 7003
_reflns_threshold_expression >2sigma(I)
_cod_data_source_file c6dt02039a2.cif
_cod_data_source_block 121222-4a
_cod_depositor_comments
;
The following automatic conversions were performed:

'_symmetry_cell_setting' value 'Triclinic' changed to 'triclinic'
according to
/usr/data/users/saulius/crontab/automatic-downloads/rss-feeds/RSC/lib/dictionaries/cif_core.dic
dictionary named 'cif_core.dic' version 2.4.2 from 2011-04-26.

Automatic conversion script
Id: cif_fix_values 4268 2015-11-12 08:31:59Z antanas 

 Adding full bibliography for 7039448--7039452.cif.
;
_cod_original_cell_volume 1882.96(13)
_cod_original_sg_symbol_H-M P-1
_cod_database_code 7039448

loop_
_symmetry_equiv_pos_as_xyz
'x, y, z'
'-x, -y, -z'

loop_
_atom_site_label
_atom_site_type_symbol
_atom_site_fract_x
_atom_site_fract_y
_atom_site_fract_z
_atom_site_U_iso_or_equiv
_atom_site_adp_type
_atom_site_occupancy
_atom_site_symmetry_multiplicity
_atom_site_calc_flag
_atom_site_refinement_flags
_atom_site_disorder_assembly
_atom_site_disorder_group
C1 C 0.6574(4) 0.4814(4) 0.5922(2) 0.0797(14) Uani 1 1 d . . .
H1A H 0.6014 0.5466 0.6210 0.120 Uiso 1 1 calc R . .
H1B H 0.5991 0.4298 0.5814 0.120 Uiso 1 1 calc R . .
H1C H 0.7090 0.5167 0.5441 0.120 Uiso 1 1 calc R . .
C2 C 0.7572(4) 0.4033(4) 0.6402(2) 0.0564(10) Uani 1 1 d . . .
C3 C 0.8420(5) 0.2996(4) 0.5923(3) 0.0941(16) Uani 1 1 d . . .
H3A H 0.8946 0.3353 0.5446 0.141 Uiso 1 1 calc R . .
H3B H 0.7808 0.2518 0.5806 0.141 Uiso 1 1 calc R . .
H3C H 0.9035 0.2469 0.6216 0.141 Uiso 1 1 calc R . .
C4 C 0.6754(5) 0.3438(4) 0.7161(2) 0.0832(14) Uani 1 1 d . . .
H4A H 0.7382 0.2910 0.7445 0.125 Uiso 1 1 calc R . .
H4B H 0.6147 0.2957 0.7042 0.125 Uiso 1 1 calc R . .
H4C H 0.6220 0.4075 0.7470 0.125 Uiso 1 1 calc R . .
C5 C 0.8545(3) 0.4798(3) 0.65745(19) 0.0440(8) Uani 1 1 d . A .
C6 C 1.0357(3) 0.5727(3) 0.68322(18) 0.0421(8) Uani 1 1 d . A .
C7 C 1.1647(4) 0.6113(4) 0.6965(2) 0.0498(10) Uani 1 1 d . . .
C8 C 1.1314(9) 0.7280(11) 0.7395(9) 0.098(6) Uani 0.581(17) 1 d P A 1
H8A H 1.2156 0.7493 0.7460 0.147 Uiso 0.581(17) 1 calc PR A 1
H8B H 1.0726 0.7119 0.7896 0.147 Uiso 0.581(17) 1 calc PR A 1
H8C H 1.0852 0.7955 0.7096 0.147 Uiso 0.581(17) 1 calc PR A 1
C9 C 1.2420(11) 0.5066(10) 0.7413(8) 0.095(6) Uani 0.581(17) 1 d P A 1
H9A H 1.2749 0.4383 0.7106 0.143 Uiso 0.581(17) 1 calc PR A 1
H9B H 1.1815 0.4806 0.7889 0.143 Uiso 0.581(17) 1 calc PR A 1
H9C H 1.3189 0.5338 0.7529 0.143 Uiso 0.581(17) 1 calc PR A 1
C10 C 1.2607(10) 0.6428(13) 0.6163(5) 0.085(5) Uani 0.581(17) 1 d P A 1
H10A H 1.2101 0.7039 0.5849 0.128 Uiso 0.581(17) 1 calc PR A 1
H10B H 1.2936 0.5692 0.5905 0.128 Uiso 0.581(17) 1 calc PR A 1
H10C H 1.3379 0.6749 0.6242 0.128 Uiso 0.581(17) 1 calc PR A 1
C11 C 0.7919(4) 0.9307(4) 0.7958(2) 0.0721(12) Uani 1 1 d . . .
H11A H 0.8746 0.8827 0.7694 0.108 Uiso 1 1 calc R . .
H11B H 0.8061 1.0148 0.7932 0.108 Uiso 1 1 calc R . .
H11C H 0.7172 0.9288 0.7714 0.108 Uiso 1 1 calc R . .
C12 C 0.7565(4) 0.8764(3) 0.8810(2) 0.0489(9) Uani 1 1 d . . .
C13 C 0.8645(5) 0.8995(4) 0.9227(3) 0.0906(16) Uani 1 1 d . . .
H13A H 0.8412 0.8682 0.9767 0.136 Uiso 1 1 calc R . .
H13B H 0.8660 0.9868 0.9181 0.136 Uiso 1 1 calc R . .
H13C H 0.9538 0.8578 0.8993 0.136 Uiso 1 1 calc R . .
C14 C 0.6159(5) 0.9418(4) 0.9196(3) 0.0974(16) Uani 1 1 d . . .
H14A H 0.5470 0.9281 0.8942 0.146 Uiso 1 1 calc R . .
H14B H 0.6176 1.0291 0.9155 0.146 Uiso 1 1 calc R . .
H14C H 0.5943 0.9096 0.9735 0.146 Uiso 1 1 calc R . .
C15 C 0.7498(3) 0.7396(3) 0.89064(18) 0.0413(8) Uani 1 1 d . . .
C16 C 0.7425(4) 0.5194(3) 0.9286(2) 0.0487(9) Uani 1 1 d . . .
C17 C 0.7530(5) 0.3827(4) 0.9583(2) 0.0673(12) Uani 1 1 d . . .
C18 C 0.7600(6) 0.3674(5) 1.0450(3) 0.130(2) Uani 1 1 d . . .
H18A H 0.8342 0.4057 1.0508 0.196 Uiso 1 1 calc R . .
H18B H 0.7757 0.2809 1.0635 0.196 Uiso 1 1 calc R . .
H18C H 0.6744 0.4062 1.0747 0.196 Uiso 1 1 calc R . .
C19 C 0.8863(5) 0.3142(5) 0.9119(3) 0.115(2) Uani 1 1 d . . .
H19A H 0.8793 0.3180 0.8586 0.172 Uiso 1 1 calc R . .
H19B H 0.9004 0.2292 0.9338 0.172 Uiso 1 1 calc R . .
H19C H 0.9629 0.3526 0.9140 0.172 Uiso 1 1 calc R . .
C20 C 0.6287(5) 0.3296(4) 0.9507(3) 0.0868(15) Uani 1 1 d . . .
H20A H 0.5458 0.3746 0.9791 0.130 Uiso 1 1 calc R . .
H20B H 0.6373 0.2438 0.9715 0.130 Uiso 1 1 calc R . .
H20C H 0.6247 0.3368 0.8968 0.130 Uiso 1 1 calc R . .
C21 C 0.3313(5) 1.1694(4) 0.8129(3) 0.0904(15) Uani 1 1 d . . .
H21A H 0.4058 1.1421 0.8395 0.136 Uiso 1 1 calc R . .
H21B H 0.2514 1.2060 0.8481 0.136 Uiso 1 1 calc R . .
H21C H 0.3580 1.2297 0.7698 0.136 Uiso 1 1 calc R . .
C22 C 0.2974(4) 1.0583(4) 0.7828(2) 0.0548(10) Uani 1 1 d . . .
C23 C 0.2465(4) 0.9675(4) 0.8528(2) 0.0711(12) Uani 1 1 d . . .
H23A H 0.2264 0.8967 0.8349 0.107 Uiso 1 1 calc R . .
H23B H 0.1643 1.0076 0.8848 0.107 Uiso 1 1 calc R . .
H23C H 0.3167 0.9414 0.8826 0.107 Uiso 1 1 calc R . .
C24 C 0.1825(4) 1.1010(5) 0.7371(3) 0.0962(17) Uani 1 1 d . . .
H24A H 0.2130 1.1584 0.6931 0.144 Uiso 1 1 calc R . .
H24B H 0.1016 1.1407 0.7702 0.144 Uiso 1 1 calc R . .
H24C H 0.1611 1.0305 0.7194 0.144 Uiso 1 1 calc R . .
C25 C 0.4255(3) 0.9993(3) 0.72910(19) 0.0445(9) Uani 1 1 d . . .
C26 C 0.6261(3) 0.9337(3) 0.62774(18) 0.0392(8) Uani 1 1 d . . .
C27 C 0.7451(3) 0.9094(3) 0.55858(18) 0.0460(9) Uani 1 1 d . . .
C28 C 0.8826(3) 0.9039(4) 0.5829(2) 0.0598(11) Uani 1 1 d . . .
H28A H 0.8844 0.9813 0.6006 0.090 Uiso 1 1 calc R . .
H28B H 0.9577 0.8888 0.5391 0.090 Uiso 1 1 calc R . .
H28C H 0.8915 0.8381 0.6242 0.090 Uiso 1 1 calc R . .
C29 C 0.7410(4) 0.7885(4) 0.5282(2) 0.0667(11) Uani 1 1 d . . .
H29A H 0.7608 0.7200 0.5661 0.100 Uiso 1 1 calc R . .
H29B H 0.8087 0.7796 0.4805 0.100 Uiso 1 1 calc R . .
H29C H 0.6509 0.7899 0.5188 0.100 Uiso 1 1 calc R . .
C30 C 0.7326(4) 1.0160(4) 0.49312(19) 0.0608(11) Uani 1 1 d . . .
H30A H 0.6460 1.0221 0.4782 0.091 Uiso 1 1 calc R . .
H30B H 0.8070 1.0002 0.4490 0.091 Uiso 1 1 calc R . .
H30C H 0.7371 1.0924 0.5112 0.091 Uiso 1 1 calc R . .
C8' C 1.2897(11) 0.5197(18) 0.6596(12) 0.116(10) Uani 0.419(17) 1 d P A 2
H8'1 H 1.3054 0.5359 0.6039 0.174 Uiso 0.419(17) 1 calc PR A 2
H8'2 H 1.2716 0.4365 0.6754 0.174 Uiso 0.419(17) 1 calc PR A 2
H8'3 H 1.3701 0.5297 0.6766 0.174 Uiso 0.419(17) 1 calc PR A 2
C9' C 1.1773(17) 0.7358(16) 0.6611(14) 0.128(12) Uani 0.419(17) 1 d P A 2
H9'1 H 1.2615 0.7569 0.6679 0.191 Uiso 0.419(17) 1 calc PR A 2
H9'2 H 1.1002 0.7923 0.6854 0.191 Uiso 0.419(17) 1 calc PR A 2
H9'3 H 1.1788 0.7412 0.6066 0.191 Uiso 0.419(17) 1 calc PR A 2
C10' C 1.1568(15) 0.591(2) 0.7826(7) 0.117(11) Uani 0.419(17) 1 d P A 2
H10D H 1.2432 0.6003 0.7929 0.175 Uiso 0.419(17) 1 calc PR A 2
H10E H 1.1379 0.5087 0.8022 0.175 Uiso 0.419(17) 1 calc PR A 2
H10F H 1.0842 0.6503 0.8078 0.175 Uiso 0.419(17) 1 calc PR A 2
N1 N 0.6857(3) 0.6872(3) 0.84820(14) 0.0402(7) Uani 1 1 d . A .
N2 N 0.6824(3) 0.5619(3) 0.86971(15) 0.0441(7) Uani 1 1 d . A .
N3 N 0.8108(3) 0.5833(2) 0.69464(14) 0.0373(6) Uani 1 1 d . A .
N4 N 0.9136(3) 0.6362(2) 0.70984(14) 0.0385(7) Uani 1 1 d . . .
N5 N 0.5955(3) 0.8462(2) 0.68891(15) 0.0416(7) Uani 1 1 d . A .
N6 N 0.4812(3) 0.8827(3) 0.74503(15) 0.0435(7) Uani 1 1 d . A .
P1 P 1.03322(11) 0.44354(11) 0.63670(6) 0.0616(3) Uani 1 1 d . . .
P2 P 0.80746(11) 0.63170(11) 0.96272(6) 0.0609(3) Uani 1 1 d . . .
P3 P 0.51171(10) 1.07142(9) 0.64036(6) 0.0515(3) Uani 1 1 d . . .
Sb1 Sb 0.61175(2) 0.66489(2) 0.751189(12) 0.03618(8) Uani 1 1 d . . .

loop_
_atom_site_aniso_label
_atom_site_aniso_U_11
_atom_site_aniso_U_22
_atom_site_aniso_U_33
_atom_site_aniso_U_23
_atom_site_aniso_U_13
_atom_site_aniso_U_12
C1 0.069(3) 0.087(4) 0.101(3) -0.033(3) -0.029(3) -0.027(3)
C2 0.057(3) 0.042(2) 0.076(3) -0.029(2) -0.007(2) -0.012(2)
C3 0.089(4) 0.072(4) 0.134(4) -0.066(3) -0.013(3) -0.015(3)
C4 0.095(4) 0.057(3) 0.103(3) -0.020(3) -0.006(3) -0.036(3)
C5 0.043(2) 0.037(2) 0.052(2) -0.0169(16) -0.0050(16) -0.0034(17)
C6 0.034(2) 0.043(2) 0.045(2) -0.0070(16) -0.0041(15) 0.0000(17)
C7 0.033(2) 0.059(3) 0.059(2) -0.010(2) -0.0122(17) -0.0048(19)
C8 0.051(5) 0.104(11) 0.160(14) -0.076(11) -0.031(7) -0.006(5)
C9 0.078(8) 0.087(8) 0.134(14) 0.018(8) -0.064(10) -0.015(6)
C10 0.053(6) 0.118(13) 0.087(6) -0.004(6) -0.005(5) -0.036(8)
C11 0.092(3) 0.053(3) 0.073(3) -0.003(2) -0.011(2) -0.029(3)
C12 0.048(2) 0.043(2) 0.057(2) -0.0154(18) -0.0062(18) -0.0101(19)
C13 0.118(4) 0.072(4) 0.108(4) -0.011(3) -0.055(3) -0.041(3)
C14 0.086(4) 0.057(3) 0.131(4) -0.043(3) 0.027(3) -0.004(3)
C15 0.0344(19) 0.044(2) 0.042(2) -0.0106(16) 0.0033(15) -0.0066(17)
C16 0.047(2) 0.050(2) 0.046(2) 0.0013(17) -0.0062(17) -0.0079(19)
C17 0.077(3) 0.048(3) 0.075(3) 0.011(2) -0.023(2) -0.012(2)
C18 0.229(7) 0.086(4) 0.094(4) 0.043(3) -0.080(4) -0.054(5)
C19 0.093(4) 0.054(4) 0.180(6) -0.005(4) -0.021(4) 0.010(3)
C20 0.093(4) 0.051(3) 0.114(4) 0.016(3) -0.023(3) -0.025(3)
C21 0.091(4) 0.052(3) 0.110(4) -0.029(3) 0.024(3) -0.007(3)
C22 0.043(2) 0.040(2) 0.068(3) -0.0067(19) 0.0038(18) 0.0035(18)
C23 0.053(3) 0.067(3) 0.076(3) -0.010(2) 0.017(2) -0.003(2)
C24 0.058(3) 0.106(4) 0.102(4) -0.002(3) -0.010(3) 0.027(3)
C25 0.037(2) 0.034(2) 0.059(2) -0.0043(17) -0.0093(16) -0.0017(17)
C26 0.041(2) 0.038(2) 0.0403(19) -0.0032(15) -0.0087(15) -0.0116(17)
C27 0.046(2) 0.048(2) 0.041(2) -0.0046(17) -0.0023(16) -0.0096(18)
C28 0.046(2) 0.074(3) 0.052(2) 0.003(2) 0.0006(17) -0.011(2)
C29 0.083(3) 0.055(3) 0.056(2) -0.018(2) 0.003(2) -0.009(2)
C30 0.068(3) 0.066(3) 0.045(2) 0.0033(19) -0.0059(18) -0.017(2)
C8' 0.039(7) 0.148(19) 0.18(2) -0.085(18) -0.028(9) 0.006(8)
C9' 0.082(14) 0.118(16) 0.21(3) 0.040(19) -0.082(18) -0.070(13)
C10' 0.065(10) 0.24(3) 0.073(9) -0.023(12) -0.030(7) -0.059(15)
N1 0.0441(17) 0.0358(18) 0.0405(16) -0.0081(13) -0.0052(13) -0.0076(14)
N2 0.0467(18) 0.0366(18) 0.0482(17) 0.0000(13) -0.0076(14) -0.0113(14)
N3 0.0352(16) 0.0314(17) 0.0465(16) -0.0142(13) -0.0066(12) -0.0030(13)
N4 0.0353(16) 0.0349(17) 0.0462(16) -0.0086(13) -0.0072(13) -0.0064(14)
N5 0.0373(16) 0.0321(17) 0.0493(17) -0.0039(13) -0.0041(13) 0.0025(13)
N6 0.0369(17) 0.0357(18) 0.0494(17) -0.0073(13) 0.0036(13) 0.0010(14)
P1 0.0449(6) 0.0529(7) 0.0863(8) -0.0363(6) -0.0068(5) 0.0071(5)
P2 0.0706(8) 0.0611(8) 0.0579(7) -0.0028(5) -0.0258(5) -0.0153(6)
P3 0.0528(6) 0.0374(6) 0.0571(6) 0.0019(5) -0.0065(5) -0.0017(5)
Sb1 0.03142(13) 0.03011(14) 0.04667(15) -0.00653(10) -0.00576(9) -0.00555(10)

loop_
_atom_type_symbol
_atom_type_description
_atom_type_scat_dispersion_real
_atom_type_scat_dispersion_imag
_atom_type_scat_source
C C 0.0033 0.0016 'International Tables Vol C Tables 4.2.6.8 and 6.1.1.4'
H H 0.0000 0.0000 'International Tables Vol C Tables 4.2.6.8 and 6.1.1.4'
N N 0.0061 0.0033 'International Tables Vol C Tables 4.2.6.8 and 6.1.1.4'
P P 0.1023 0.0942 'International Tables Vol C Tables 4.2.6.8 and 6.1.1.4'
Sb Sb -0.5866 1.5461 'International Tables Vol C Tables 4.2.6.8 and 6.1.1.4'

loop_
_geom_angle_atom_site_label_1
_geom_angle_atom_site_label_2
_geom_angle_atom_site_label_3
_geom_angle
C2 C1 H1A 109.5
C2 C1 H1B 109.5
H1A C1 H1B 109.5
C2 C1 H1C 109.5
H1A C1 H1C 109.5
H1B C1 H1C 109.5
C5 C2 C4 110.5(3)
C5 C2 C1 111.8(3)
C4 C2 C1 109.7(3)
C5 C2 C3 109.1(3)
C4 C2 C3 108.3(4)
C1 C2 C3 107.3(3)
C2 C3 H3A 109.5
C2 C3 H3B 109.5
H3A C3 H3B 109.5
C2 C3 H3C 109.5
H3A C3 H3C 109.5
H3B C3 H3C 109.5
C2 C4 H4A 109.5
C2 C4 H4B 109.5
H4A C4 H4B 109.5
C2 C4 H4C 109.5
H4A C4 H4C 109.5
H4B C4 H4C 109.5
N3 C5 C2 123.5(3)
N3 C5 P1 111.4(2)
C2 C5 P1 125.1(3)
N4 C6 C7 119.5(3)
N4 C6 P1 115.1(2)
C7 C6 P1 125.3(3)
C9' C7 C10' 115.0(11)
C9' C7 C9 139.1(6)
C10' C7 C9 52.3(7)
C9' C7 C6 110.8(5)
C10' C7 C6 106.7(5)
C9 C7 C6 110.1(4)
C9' C7 C8' 110.1(11)
C10' C7 C8' 106.5(10)
C9 C7 C8' 55.3(7)
C6 C7 C8' 107.3(5)
C9' C7 C8 54.0(9)
C10' C7 C8 63.4(8)
C9 C7 C8 109.8(7)
C6 C7 C8 112.4(4)
C8' C7 C8 140.2(6)
C9' C7 C10 56.2(9)
C10' C7 C10 143.7(6)
C9 C7 C10 108.3(7)
C6 C7 C10 109.1(4)
C8' C7 C10 56.9(7)
C8 C7 C10 107.0(7)
C7 C8 H8A 109.5
C7 C8 H8B 109.5
C7 C8 H8C 109.5
C7 C9 H9A 109.5
C7 C9 H9B 109.5
C7 C9 H9C 109.5
C7 C10 H10A 109.5
C7 C10 H10B 109.5
C7 C10 H10C 109.5
C12 C11 H11A 109.5
C12 C11 H11B 109.5
H11A C11 H11B 109.5
C12 C11 H11C 109.5
H11A C11 H11C 109.5
H11B C11 H11C 109.5
C15 C12 C14 107.5(3)
C15 C12 C11 113.1(3)
C14 C12 C11 109.1(3)
C15 C12 C13 109.6(3)
C14 C12 C13 108.5(3)
C11 C12 C13 108.9(3)
C12 C13 H13A 109.5
C12 C13 H13B 109.5
H13A C13 H13B 109.5
C12 C13 H13C 109.5
H13A C13 H13C 109.5
H13B C13 H13C 109.5
C12 C14 H14A 109.5
C12 C14 H14B 109.5
H14A C14 H14B 109.5
C12 C14 H14C 109.5
H14A C14 H14C 109.5
H14B C14 H14C 109.5
N1 C15 C12 123.5(3)
N1 C15 P2 111.0(3)
C12 C15 P2 125.2(3)
N2 C16 C17 119.1(3)
N2 C16 P2 114.0(3)
C17 C16 P2 126.9(3)
C16 C17 C20 111.7(3)
C16 C17 C19 108.2(3)
C20 C17 C19 110.4(4)
C16 C17 C18 108.3(4)
C20 C17 C18 108.8(4)
C19 C17 C18 109.3(4)
C17 C18 H18A 109.5
C17 C18 H18B 109.5
H18A C18 H18B 109.5
C17 C18 H18C 109.5
H18A C18 H18C 109.5
H18B C18 H18C 109.5
C17 C19 H19A 109.5
C17 C19 H19B 109.5
H19A C19 H19B 109.5
C17 C19 H19C 109.5
H19A C19 H19C 109.5
H19B C19 H19C 109.5
C17 C20 H20A 109.5
C17 C20 H20B 109.5
H20A C20 H20B 109.5
C17 C20 H20C 109.5
H20A C20 H20C 109.5
H20B C20 H20C 109.5
C22 C21 H21A 109.5
C22 C21 H21B 109.5
H21A C21 H21B 109.5
C22 C21 H21C 109.5
H21A C21 H21C 109.5
H21B C21 H21C 109.5
C25 C22 C23 111.9(3)
C25 C22 C24 108.8(3)
C23 C22 C24 108.6(3)
C25 C22 C21 108.9(3)
C23 C22 C21 108.4(3)
C24 C22 C21 110.3(4)
C22 C23 H23A 109.5
C22 C23 H23B 109.5
H23A C23 H23B 109.5
C22 C23 H23C 109.5
H23A C23 H23C 109.5
H23B C23 H23C 109.5
C22 C24 H24A 109.5
C22 C24 H24B 109.5
H24A C24 H24B 109.5
C22 C24 H24C 109.5
H24A C24 H24C 109.5
H24B C24 H24C 109.5
N6 C25 C22 120.9(3)
N6 C25 P3 113.3(3)
C22 C25 P3 125.7(3)
N5 C26 C27 122.8(3)
N5 C26 P3 111.0(2)
C27 C26 P3 126.2(2)
C26 C27 C29 110.2(3)
C26 C27 C28 109.5(3)
C29 C27 C28 110.6(3)
C26 C27 C30 109.3(3)
C29 C27 C30 108.7(3)
C28 C27 C30 108.4(3)
C27 C28 H28A 109.5
C27 C28 H28B 109.5
H28A C28 H28B 109.5
C27 C28 H28C 109.5
H28A C28 H28C 109.5
H28B C28 H28C 109.5
C27 C29 H29A 109.5
C27 C29 H29B 109.5
H29A C29 H29B 109.5
C27 C29 H29C 109.5
H29A C29 H29C 109.5
H29B C29 H29C 109.5
C27 C30 H30A 109.5
C27 C30 H30B 109.5
H30A C30 H30B 109.5
C27 C30 H30C 109.5
H30A C30 H30C 109.5
H30B C30 H30C 109.5
C7 C8' H8'1 109.5
C7 C8' H8'2 109.5
H8'1 C8' H8'2 109.5
C7 C8' H8'3 109.5
H8'1 C8' H8'3 109.5
H8'2 C8' H8'3 109.5
C7 C9' H9'1 109.5
C7 C9' H9'2 109.5
H9'1 C9' H9'2 109.5
C7 C9' H9'3 109.5
H9'1 C9' H9'3 109.5
H9'2 C9' H9'3 109.5
C7 C10' H10D 109.5
C7 C10' H10E 109.5
H10D C10' H10E 109.5
C7 C10' H10F 109.5
H10D C10' H10F 109.5
H10E C10' H10F 109.5
C15 N1 N2 114.6(3)
C15 N1 Sb1 157.2(2)
N2 N1 Sb1 86.17(17)
C16 N2 N1 111.8(3)
C16 N2 Sb1 167.9(2)
N1 N2 Sb1 59.26(14)
C5 N3 N4 115.5(3)
C5 N3 Sb1 131.8(2)
N4 N3 Sb1 111.86(19)
C6 N4 N3 110.4(3)
C26 N5 N6 115.0(3)
C26 N5 Sb1 155.8(2)
N6 N5 Sb1 88.82(17)
C25 N6 N5 112.1(3)
C25 N6 Sb1 169.9(2)
N5 N6 Sb1 58.08(15)
C5 P1 C6 87.64(16)
C15 P2 C16 88.53(16)
C26 P3 C25 88.61(16)
N1 Sb1 N3 91.54(10)
N1 Sb1 N5 103.52(10)
N3 Sb1 N5 101.11(10)
N1 Sb1 N2 34.57(9)
N3 Sb1 N2 84.39(9)
N5 Sb1 N2 138.08(10)
N1 Sb1 N6 92.57(10)
N3 Sb1 N6 133.25(9)
N5 Sb1 N6 33.10(8)
N2 Sb1 N6 121.45(9)

loop_
_geom_bond_atom_site_label_1
_geom_bond_atom_site_label_2
_geom_bond_distance
C1 C2 1.532(5)
C1 H1A 0.9600
C1 H1B 0.9600
C1 H1C 0.9600
C2 C5 1.520(5)
C2 C4 1.532(5)
C2 C3 1.534(5)
C3 H3A 0.9600
C3 H3B 0.9600
C3 H3C 0.9600
C4 H4A 0.9600
C4 H4B 0.9600
C4 H4C 0.9600
C5 N3 1.357(4)
C5 P1 1.734(3)
C6 N4 1.317(4)
C6 C7 1.523(4)
C6 P1 1.761(4)
C7 C9' 1.441(14)
C7 C10' 1.500(12)
C7 C9 1.503(8)
C7 C8' 1.540(13)
C7 C8 1.541(9)
C7 C10 1.555(9)
C8 H8A 0.9600
C8 H8B 0.9600
C8 H8C 0.9600
C9 H9A 0.9600
C9 H9B 0.9600
C9 H9C 0.9600
C10 H10A 0.9600
C10 H10B 0.9600
C10 H10C 0.9600
C11 C12 1.528(5)
C11 H11A 0.9600
C11 H11B 0.9600
C11 H11C 0.9600
C12 C15 1.509(5)
C12 C14 1.520(5)
C12 C13 1.532(5)
C13 H13A 0.9600
C13 H13B 0.9600
C13 H13C 0.9600
C14 H14A 0.9600
C14 H14B 0.9600
C14 H14C 0.9600
C15 N1 1.353(4)
C15 P2 1.743(3)
C16 N2 1.315(4)
C16 C17 1.517(5)
C16 P2 1.751(4)
C17 C20 1.523(5)
C17 C19 1.531(6)
C17 C18 1.544(6)
C18 H18A 0.9600
C18 H18B 0.9600
C18 H18C 0.9600
C19 H19A 0.9600
C19 H19B 0.9600
C19 H19C 0.9600
C20 H20A 0.9600
C20 H20B 0.9600
C20 H20C 0.9600
C21 C22 1.536(6)
C21 H21A 0.9600
C21 H21B 0.9600
C21 H21C 0.9600
C22 C25 1.515(5)
C22 C23 1.529(5)
C22 C24 1.533(5)
C23 H23A 0.9600
C23 H23B 0.9600
C23 H23C 0.9600
C24 H24A 0.9600
C24 H24B 0.9600
C24 H24C 0.9600
C25 N6 1.323(4)
C25 P3 1.766(3)
C26 N5 1.361(4)
C26 C27 1.519(4)
C26 P3 1.737(4)
C27 C29 1.526(5)
C27 C28 1.536(4)
C27 C30 1.537(4)
C28 H28A 0.9600
C28 H28B 0.9600
C28 H28C 0.9600
C29 H29A 0.9600
C29 H29B 0.9600
C29 H29C 0.9600
C30 H30A 0.9600
C30 H30B 0.9600
C30 H30C 0.9600
C8' H8'1 0.9600
C8' H8'2 0.9600
C8' H8'3 0.9600
C9' H9'1 0.9600
C9' H9'2 0.9600
C9' H9'3 0.9600
C10' H10D 0.9600
C10' H10E 0.9600
C10' H10F 0.9600
N1 N2 1.385(4)
N1 Sb1 2.098(3)
N2 Sb1 2.436(3)
N3 N4 1.379(3)
N3 Sb1 2.120(3)
N5 N6 1.375(3)
N5 Sb1 2.137(3)
N6 Sb1 2.517(3)

loop_
_geom_torsion_atom_site_label_1
_geom_torsion_atom_site_label_2
_geom_torsion_atom_site_label_3
_geom_torsion_atom_site_label_4
_geom_torsion
C4 C2 C5 N3 -65.3(5)
C1 C2 C5 N3 57.2(5)
C3 C2 C5 N3 175.6(3)
C4 C2 C5 P1 111.6(4)
C1 C2 C5 P1 -125.9(3)
C3 C2 C5 P1 -7.4(5)
N4 C6 C7 C9' -60.1(12)
P1 C6 C7 C9' 122.1(12)
N4 C6 C7 C10' 65.8(11)
P1 C6 C7 C10' -112.1(10)
N4 C6 C7 C9 121.0(7)
P1 C6 C7 C9 -56.8(7)
N4 C6 C7 C8' 179.6(9)
P1 C6 C7 C8' 1.8(10)
N4 C6 C7 C8 -1.7(8)
P1 C6 C7 C8 -179.6(7)
N4 C6 C7 C10 -120.3(6)
P1 C6 C7 C10 61.9(7)
C14 C12 C15 N1 76.0(4)
C11 C12 C15 N1 -44.5(5)
C13 C12 C15 N1 -166.3(3)
C14 C12 C15 P2 -97.5(4)
C11 C12 C15 P2 142.0(3)
C13 C12 C15 P2 20.2(4)
N2 C16 C17 C20 -33.5(5)
P2 C16 C17 C20 148.5(3)
N2 C16 C17 C19 88.2(4)
P2 C16 C17 C19 -89.7(4)
N2 C16 C17 C18 -153.4(4)
P2 C16 C17 C18 28.6(5)
C23 C22 C25 N6 -0.3(5)
C24 C22 C25 N6 -120.3(4)
C21 C22 C25 N6 119.5(4)
C23 C22 C25 P3 177.4(3)
C24 C22 C25 P3 57.5(4)
C21 C22 C25 P3 -62.7(4)
N5 C26 C27 C29 48.8(4)
P3 C26 C27 C29 -130.8(3)
N5 C26 C27 C28 -73.1(4)
P3 C26 C27 C28 107.3(3)
N5 C26 C27 C30 168.2(3)
P3 C26 C27 C30 -11.4(4)
C12 C15 N1 N2 -175.5(3)
P2 C15 N1 N2 -1.2(4)
C12 C15 N1 Sb1 30.2(8)
P2 C15 N1 Sb1 -155.5(5)
C17 C16 N2 N1 -177.9(3)
P2 C16 N2 N1 0.3(4)
C17 C16 N2 Sb1 -137.3(11)
P2 C16 N2 Sb1 40.9(13)
C15 N1 N2 C16 0.6(4)
Sb1 N1 N2 C16 170.9(2)
C15 N1 N2 Sb1 -170.3(3)
C2 C5 N3 N4 175.9(3)
P1 C5 N3 N4 -1.4(3)
C2 C5 N3 Sb1 7.6(5)
P1 C5 N3 Sb1 -169.68(15)
C7 C6 N4 N3 -177.5(3)
P1 C6 N4 N3 0.5(3)
C5 N3 N4 C6 0.6(4)
Sb1 N3 N4 C6 171.20(19)
C27 C26 N5 N6 -177.7(3)
P3 C26 N5 N6 1.9(3)
C27 C26 N5 Sb1 -8.5(7)
P3 C26 N5 Sb1 171.2(4)
C22 C25 N6 N5 179.2(3)
P3 C25 N6 N5 1.2(4)
C22 C25 N6 Sb1 167.9(12)
P3 C25 N6 Sb1 -10.1(15)
C26 N5 N6 C25 -2.1(4)
Sb1 N5 N6 C25 -177.7(2)
C26 N5 N6 Sb1 175.6(3)
N3 C5 P1 C6 1.3(2)
C2 C5 P1 C6 -175.9(3)
N4 C6 P1 C5 -1.1(3)
C7 C6 P1 C5 176.8(3)
N1 C15 P2 C16 1.1(2)
C12 C15 P2 C16 175.3(3)
N2 C16 P2 C15 -0.8(3)
C17 C16 P2 C15 177.2(4)
N5 C26 P3 C25 -1.0(2)
C27 C26 P3 C25 178.6(3)
N6 C25 P3 C26 -0.1(3)
C22 C25 P3 C26 -178.0(3)
C15 N1 Sb1 N3 78.9(6)
N2 N1 Sb1 N3 -77.81(17)
C15 N1 Sb1 N5 -22.9(6)
N2 N1 Sb1 N5 -179.62(16)
C15 N1 Sb1 N2 156.7(7)
C15 N1 Sb1 N6 -54.5(6)
N2 N1 Sb1 N6 148.77(17)
C5 N3 Sb1 N1 132.8(3)
N4 N3 Sb1 N1 -35.8(2)
C5 N3 Sb1 N5 -123.1(3)
N4 N3 Sb1 N5 68.3(2)
C5 N3 Sb1 N2 98.9(3)
N4 N3 Sb1 N2 -69.63(19)
C5 N3 Sb1 N6 -132.2(3)
N4 N3 Sb1 N6 59.2(2)
C26 N5 Sb1 N1 116.3(5)
N6 N5 Sb1 N1 -73.49(18)
C26 N5 Sb1 N3 21.9(6)
N6 N5 Sb1 N3 -167.81(17)
C26 N5 Sb1 N2 115.9(5)
N6 N5 Sb1 N2 -73.8(2)
C26 N5 Sb1 N6 -170.2(6)
C16 N2 Sb1 N1 -44.7(12)
C16 N2 Sb1 N3 56.3(12)
N1 N2 Sb1 N3 100.95(18)
C16 N2 Sb1 N5 -44.1(13)
N1 N2 Sb1 N5 0.6(2)
C16 N2 Sb1 N6 -82.0(12)
N1 N2 Sb1 N6 -37.4(2)
C25 N6 Sb1 N1 123.5(14)
N5 N6 Sb1 N1 111.07(18)
C25 N6 Sb1 N3 28.9(14)
N5 N6 Sb1 N3 16.5(2)
C25 N6 Sb1 N5 12.4(13)
C25 N6 Sb1 N2 143.7(13)
N5 N6 Sb1 N2 131.24(17)
